data_1516422
loop_
_publ_author_name
'He, Jiating'
'Xu, Bin'
'Chen, Feipeng'
'Xia, Haijian'
'Li, Kunpeng'
'Ye, Ling'
'Tian, Wenjing'

_publ_section_title
;
 Aggregation-Induced Emission in the Crystals of 9,10-Distyrylanthracene
 Derivatives: The Essential Role of Restricted Intramolecular Torsion
;
_journal_issue 22
_journal_name_full 'The Journal of Physical Chemistry C'
_journal_page_first 9892
_journal_paper_doi 10.1021/jp900205k
_journal_volume 113
_journal_year 2009
_chemical_formula_sum 'C38 H38 O2'
_chemical_formula_weight 526.68
_chemical_name_systematic
; 
 ? 
;
_space_group_IT_number 14
_symmetry_space_group_name_Hall '-P 2ybc'
_symmetry_space_group_name_H-M 'P 1 21/c 1'
_atom_sites_solution_hydrogens geom
_atom_sites_solution_primary direct
_atom_sites_solution_secondary difmap
_audit_creation_method SHELXL-97
_cell_angle_alpha 90.00
_cell_angle_beta 97.04(3)
_cell_angle_gamma 90.00
_cell_formula_units_Z 1
_cell_length_a 9.2404(18)
_cell_length_b 8.6917(17)
_cell_length_c 18.711(4)
_cell_measurement_temperature 293(2)
_cell_volume 1491.4(5)
_computing_structure_refinement 'SHELXL-97 (Sheldrick, 1997)'
_computing_structure_solution 'SHELXS-97 (Sheldrick, 1990)'
_diffrn_ambient_temperature 293(2)
_diffrn_measured_fraction_theta_full 0.996
_diffrn_measured_fraction_theta_max 0.996
_diffrn_radiation_monochromator graphite
_diffrn_radiation_source 'fine-focus sealed tube'
_diffrn_radiation_type MoK\a
_diffrn_radiation_wavelength 0.71073
_diffrn_reflns_av_R_equivalents 0.0436
_diffrn_reflns_av_sigmaI/netI 0.0828
_diffrn_reflns_limit_h_max 11
_diffrn_reflns_limit_h_min -11
_diffrn_reflns_limit_k_max 11
_diffrn_reflns_limit_k_min -11
_diffrn_reflns_limit_l_max 24
_diffrn_reflns_limit_l_min -24
_diffrn_reflns_number 14139
_diffrn_reflns_theta_full 27.48
_diffrn_reflns_theta_max 27.48
_diffrn_reflns_theta_min 3.21
_exptl_absorpt_coefficient_mu 0.035
_exptl_crystal_density_diffrn 0.586
_exptl_crystal_density_method 'not measured'
_exptl_crystal_F_000 282
_refine_diff_density_max 0.501
_refine_diff_density_min -0.565
_refine_diff_density_rms 0.057
_refine_ls_extinction_method none
_refine_ls_goodness_of_fit_ref 1.108
_refine_ls_hydrogen_treatment mixed
_refine_ls_matrix_type full
_refine_ls_number_parameters 173
_refine_ls_number_reflns 3407
_refine_ls_number_restraints 0
_refine_ls_restrained_S_all 1.108
_refine_ls_R_factor_all 0.1293
_refine_ls_R_factor_gt 0.0882
_refine_ls_shift/su_max 0.008
_refine_ls_shift/su_mean 0.002
_refine_ls_structure_factor_coef Fsqd
_refine_ls_weighting_details 'calc w=1/[\s^2^(Fo^2^)+(0.1883P)^2^+0.0896P] where P=(Fo^2^+2Fc^2^)/3'
_refine_ls_weighting_scheme calc
_refine_ls_wR_factor_gt 0.2810
_refine_ls_wR_factor_ref 0.3171
_reflns_number_gt 1919
_reflns_number_total 3407
_reflns_threshold_expression >2sigma(I)
_cod_data_source_file jp900205k_si_003.cif
_cod_data_source_block hjt1-1
_cod_database_code 1516422

loop_
_symmetry_equiv_pos_as_xyz
'x, y, z'
'-x, y+1/2, -z+1/2'
'-x, -y, -z'
'x, -y-1/2, z-1/2'

loop_
_atom_site_label
_atom_site_type_symbol
_atom_site_fract_x
_atom_site_fract_y
_atom_site_fract_z
_atom_site_U_iso_or_equiv
_atom_site_adp_type
_atom_site_occupancy
_atom_site_symmetry_multiplicity
_atom_site_calc_flag
_atom_site_refinement_flags
C1 C -0.1268(2) 0.0615(3) 0.46135(13) 0.0500(6) Uani 1 1 d .
C2 C -0.2528(3) 0.1330(3) 0.42300(16) 0.0675(8) Uani 1 1 d .
H2 H -0.3379 0.0757 0.4133 0.081 Uiso 1 1 calc R
C3 C -0.2525(4) 0.2794(4) 0.4006(2) 0.0840(11) Uani 1 1 d .
H3 H -0.3361 0.3217 0.3754 0.101 Uiso 1 1 calc R
C4 C -0.1256(4) 0.3690(4) 0.41522(19) 0.0837(11) Uani 1 1 d .
H4 H -0.1256 0.4701 0.3991 0.100 Uiso 1 1 calc R
C5 C -0.0042(3) 0.3102(3) 0.45231(16) 0.0673(8) Uani 1 1 d .
H5 H 0.0776 0.3724 0.4624 0.081 Uiso 1 1 calc R
C6 C 0.0017(3) 0.1537(3) 0.47664(13) 0.0507(7) Uani 1 1 d .
C7 C 0.1264(3) 0.0921(3) 0.51596(13) 0.0498(6) Uani 1 1 d .
C8 C 0.2571(3) 0.1901(3) 0.53211(15) 0.0592(7) Uani 1 1 d .
H8 H 0.3026 0.2236 0.4933 0.071 Uiso 1 1 calc R
C9 C 0.3141(3) 0.2337(3) 0.59612(15) 0.0551(7) Uani 1 1 d .
H9 H 0.2647 0.2048 0.6344 0.066 Uiso 1 1 calc R
C10 C 0.4481(3) 0.3237(3) 0.61398(16) 0.0593(8) Uani 1 1 d .
C11 C 0.5550(3) 0.3290(4) 0.5675(2) 0.0817(10) Uani 1 1 d .
H11 H 0.5410 0.2762 0.5240 0.098 Uiso 1 1 calc R
C12 C 0.6816(4) 0.4125(5) 0.5858(3) 0.1086(15) Uani 1 1 d .
H12 H 0.7501 0.4178 0.5534 0.130 Uiso 1 1 calc R
C13 C 0.7074(4) 0.4846(5) 0.6479(3) 0.1101(16) Uani 1 1 d .
H13 H 0.7954 0.5359 0.6597 0.132 Uiso 1 1 calc R
C14 C 0.6041(5) 0.4846(4) 0.6961(2) 0.0983(14) Uani 1 1 d .
H14 H 0.6208 0.5381 0.7393 0.118 Uiso 1 1 calc R
C15 C 0.4744(3) 0.4025(3) 0.67824(17) 0.0655(8) Uani 1 1 d .
C16 C 0.3847(5) 0.4749(5) 0.7881(2) 0.1006(12) Uiso 1 1 d .
H16A H 0.4025 0.5831 0.7799 0.121 Uiso 1 1 calc R
H16B H 0.4679 0.4336 0.8188 0.121 Uiso 1 1 calc R
C17 C 0.2504(6) 0.4565(6) 0.8234(3) 0.1189(15) Uiso 1 1 d .
C18 C 0.1346(9) 0.5710(11) 0.7737(5) 0.113(2) Uiso 0.60 1 d P
C19 C 0.017(2) 0.617(3) 0.8103(10) 0.115(5) Uiso 0.40 1 d P
C18' C 0.0892(13) 0.4776(15) 0.7916(6) 0.103(3) Uiso 0.40 1 d P
C19A C -0.004(2) 0.551(3) 0.8067(11) 0.117(7) Uiso 0.30 1 d P
C19B C 0.048(3) 0.667(3) 0.7902(13) 0.137(8) Uiso 0.30 1 d P
O1 O 0.3658(2) 0.3946(2) 0.72137(12) 0.0789(7) Uani 1 1 d .

loop_
_atom_site_aniso_label
_atom_site_aniso_U_11
_atom_site_aniso_U_22
_atom_site_aniso_U_33
_atom_site_aniso_U_23
_atom_site_aniso_U_13
_atom_site_aniso_U_12
C1 0.0494(13) 0.0491(13) 0.0483(13) -0.0006(10) -0.0073(10) -0.0056(10)
C2 0.0604(16) 0.0588(16) 0.0766(19) -0.0026(13) -0.0187(14) 0.0017(12)
C3 0.085(2) 0.0660(19) 0.092(2) 0.0071(16) -0.0281(19) 0.0095(16)
C4 0.101(2) 0.0492(16) 0.094(2) 0.0168(15) -0.016(2) 0.0009(16)
C5 0.0790(19) 0.0481(14) 0.0706(18) 0.0097(12) -0.0076(15) -0.0128(13)
C6 0.0558(14) 0.0444(13) 0.0496(13) 0.0007(10) -0.0026(11) -0.0092(10)
C7 0.0508(13) 0.0499(13) 0.0465(12) -0.0026(10) -0.0033(10) -0.0109(10)
C8 0.0546(14) 0.0626(16) 0.0586(15) -0.0003(12) -0.0002(12) -0.0193(12)
C9 0.0506(14) 0.0490(13) 0.0633(15) -0.0020(11) -0.0024(12) -0.0131(10)
C10 0.0511(14) 0.0476(13) 0.0733(17) 0.0056(12) -0.0162(13) -0.0094(10)
C11 0.0644(19) 0.087(2) 0.090(2) 0.0043(18) -0.0045(17) -0.0272(16)
C12 0.070(2) 0.125(3) 0.129(4) 0.007(3) 0.003(2) -0.047(2)
C13 0.077(2) 0.109(3) 0.137(4) 0.005(3) -0.017(3) -0.051(2)
C14 0.094(3) 0.078(2) 0.108(3) -0.007(2) -0.046(2) -0.0282(19)
C15 0.0617(16) 0.0508(15) 0.0773(19) 0.0049(13) -0.0185(15) -0.0074(12)
O1 0.0846(15) 0.0750(14) 0.0714(14) -0.0179(11) -0.0129(12) -0.0083(11)

loop_
_atom_type_symbol
_atom_type_description
_atom_type_scat_dispersion_real
_atom_type_scat_dispersion_imag
_atom_type_scat_source
C C 0.0033 0.0016 'International Tables Vol C Tables 4.2.6.8 and 6.1.1.4'
H H 0.0000 0.0000 'International Tables Vol C Tables 4.2.6.8 and 6.1.1.4'
O O 0.0106 0.0060 'International Tables Vol C Tables 4.2.6.8 and 6.1.1.4'

loop_
_geom_angle_atom_site_label_1
_geom_angle_atom_site_label_2
_geom_angle_atom_site_label_3
_geom_angle
_geom_angle_site_symmetry_1
_geom_angle_site_symmetry_3
C7 C1 C2 122.5(2) 3_556 .
C7 C1 C6 120.1(2) 3_556 .
C2 C1 C6 117.4(2) . .
C3 C2 C1 122.4(3) . .
C2 C3 C4 119.9(3) . .
C5 C4 C3 120.9(3) . .
C4 C5 C6 121.4(3) . .
C7 C6 C1 120.1(2) . .
C7 C6 C5 121.9(2) . .
C1 C6 C5 117.9(2) . .
C6 C7 C1 119.8(2) . 3_556
C6 C7 C8 119.2(2) . .
C1 C7 C8 121.0(2) 3_556 .
C9 C8 C7 125.6(3) . .
C8 C9 C10 126.7(3) . .
C15 C10 C11 117.7(3) . .
C15 C10 C9 121.1(3) . .
C11 C10 C9 121.2(3) . .
C12 C11 C10 120.4(4) . .
C13 C12 C11 121.6(4) . .
C12 C13 C14 120.5(3) . .
C13 C14 C15 118.8(4) . .
O1 C15 C10 115.3(2) . .
O1 C15 C14 123.7(3) . .
C10 C15 C14 121.0(4) . .
O1 C16 C17 108.6(4) . .
C16 C17 C18' 129.4(6) . .
C16 C17 C18 101.7(5) . .
C18' C17 C18 35.8(5) . .
C19 C18 C19A 23.8(10) . .
C19 C18 C17 112.3(10) . .
C19A C18 C17 102.9(10) . .
C18 C19 C18' 40.6(7) . .
C19 C18' C17 117.3(11) . .
C19 C18' C19B 22.8(10) . .
C17 C18' C19B 109.0(11) . .
C15 O1 C16 118.3(3) . .

loop_
_geom_bond_atom_site_label_1
_geom_bond_atom_site_label_2
_geom_bond_distance
_geom_bond_site_symmetry_2
C1 C7 1.401(3) 3_556
C1 C2 1.432(3) .
C1 C6 1.432(3) .
C2 C3 1.340(4) .
C3 C4 1.406(5) .
C4 C5 1.345(4) .
C5 C6 1.433(4) .
C6 C7 1.396(3) .
C7 C1 1.401(3) 3_556
C7 C8 1.479(3) .
C8 C9 1.304(4) .
C9 C10 1.469(3) .
C10 C15 1.379(4) .
C10 C11 1.393(5) .
C11 C12 1.383(5) .
C12 C13 1.317(6) .
C13 C14 1.391(6) .
C14 C15 1.399(4) .
C15 O1 1.364(4) .
C16 O1 1.422(5) .
C16 C17 1.485(6) .
C17 C18' 1.546(12) .
C17 C18 1.661(10) .
C18 C19 1.41(2) .
C18 C19A 1.50(2) .
C19 C18' 1.44(2) .
C18' C19B 1.69(3) .
